data_1506420
loop_
_publ_author_name
'Yasuda, Takuma'
'Imase, Tatsuya'
'Nakamura, Yoshiyuki'
'Yamamoto, Takakazu'

_publ_section_title
;
 New Alternative Donor&#x2212;Acceptor Arranged Poly(Aryleneethynylene)s
 and Their Related Compounds Composed of Five-Membered Electron-Accepting
 1,3,4-Thiadiazole, 1,2,4-Triazole, or 3,4-Dinitrothiophene Units:&#x00A0;
 Synthesis, Packing Structure, and Optical Properties
;
_journal_issue 11
_journal_name_full Macromolecules
_journal_page_first 4687
_journal_paper_doi 10.1021/ma050398p
_journal_volume 38
_journal_year 2005
_chemical_formula_moiety 'C20 H10 N2 O4 S '
_chemical_formula_sum 'C20 H10 N2 O4 S'
_chemical_formula_weight 374.37
_space_group_IT_number 14
_symmetry_cell_setting monoclinic
_symmetry_Int_Tables_number 14
_symmetry_space_group_name_Hall '-P 2yn'
_symmetry_space_group_name_H-M 'P 1 21/n 1'
_cell_angle_alpha 90
_cell_angle_beta 105.307(3)
_cell_angle_gamma 90
_cell_formula_units_Z 4
_cell_length_a 10.337(2)
_cell_length_b 13.479(3)
_cell_length_c 12.811(3)
_cell_measurement_reflns_used 5587
_cell_measurement_temperature 113.1
_cell_measurement_theta_max 27.5
_cell_measurement_theta_min 3.0
_cell_volume 1721.7(6)
_computing_cell_refinement CrystalClear
_computing_data_collection CrystalClear
_computing_data_reduction CrystalStructure
_computing_publication_material 'CrystalStructure Ver. 3.5.1'
_computing_structure_refinement CRYSTALS
_computing_structure_solution SIR92
_diffrn_detector_area_resol_mean 7.31
_diffrn_measured_fraction_theta_full 0.9700
_diffrn_measured_fraction_theta_max 0.9700
_diffrn_measurement_device_type 'Rigaku Saturn'
_diffrn_measurement_method \w
_diffrn_radiation_type 'Mo K\a'
_diffrn_radiation_wavelength 0.7107
_diffrn_reflns_av_R_equivalents 0.030
_diffrn_reflns_limit_h_max 13
_diffrn_reflns_limit_h_min -13
_diffrn_reflns_limit_k_max 17
_diffrn_reflns_limit_k_min -16
_diffrn_reflns_limit_l_max 16
_diffrn_reflns_limit_l_min -13
_diffrn_reflns_number 25684
_diffrn_reflns_theta_full 27.48
_diffrn_reflns_theta_max 27.48
_exptl_absorpt_coefficient_mu 0.218
_exptl_absorpt_correction_T_max 0.927
_exptl_absorpt_correction_T_min 0.802
_exptl_absorpt_correction_type multi-scan
_exptl_absorpt_process_details 'Jacobson, R. (1998) Private communication'
_exptl_crystal_colour yellow
_exptl_crystal_density_diffrn 1.444
_exptl_crystal_density_method 'not measured'
_exptl_crystal_description prism
_exptl_crystal_F_000 768.00
_exptl_crystal_size_max 0.60
_exptl_crystal_size_mid 0.45
_exptl_crystal_size_min 0.35
_refine_diff_density_max 0.26
_refine_diff_density_min -0.23
_refine_ls_extinction_method none
_refine_ls_goodness_of_fit_ref 0.939
_refine_ls_hydrogen_treatment refall
_refine_ls_number_parameters 254
_refine_ls_number_reflns 3045
_refine_ls_R_factor_gt 0.0320
_refine_ls_shift/su_max 0.0000
_refine_ls_structure_factor_coef F
_refine_ls_weighting_details 'w = 1/[0.0010Fo^2^ + 1.0000\s(Fo^2^) + 0.5000]'
_refine_ls_weighting_scheme calc
_refine_ls_wR_factor_ref 0.0430
_reflns_number_gt 3045
_reflns_number_total 4007
_reflns_threshold_expression F^2^>2.0\s(F^2^)
_cod_data_source_file ma050398psi20050224_042820.cif
_cod_data_source_block '__yas1632'
_cod_original_cell_volume 1721.6(6)
_cod_original_formula_sum 'C20 H10 N2 O4 S '
_cod_database_code 1506420

loop_
_symmetry_equiv_pos_as_xyz
x,y,z
-x,-y,-z
-x+1/2,y+1/2,-z+1/2
x+1/2,-y+1/2,z+1/2

loop_
_atom_site_label
_atom_site_type_symbol
_atom_site_fract_x
_atom_site_fract_y
_atom_site_fract_z
_atom_site_U_iso_or_equiv
_atom_site_adp_type
_atom_site_occupancy
_atom_site_symmetry_multiplicity
_atom_site_calc_flag
S(1) S 0.94423(3) 0.15827(2) 0.53081(2) 0.01595(9) Uani 1.00 1 d
O(1) O 1.16966(11) 0.00764(8) 0.31663(8) 0.0266(3) Uani 1.00 1 d
O(2) O 1.3366(1) 0.0870(1) 0.41830(13) 0.0662(5) Uani 1.00 1 d
O(3) O 1.3606(1) -0.00741(12) 0.6187(1) 0.0657(5) Uani 1.00 1 d
O(4) O 1.37982(12) 0.12515(11) 0.71538(9) 0.0402(4) Uani 1.00 1 d
N(1) N 1.22087(13) 0.05853(10) 0.39486(10) 0.0244(3) Uani 1.00 1 d
N(2) N 1.32033(12) 0.07178(10) 0.64192(10) 0.0261(3) Uani 1.00 1 d
C(1) C 1.0074(1) 0.11626(10) 0.42662(10) 0.0156(3) Uani 1.00 1 d
C(2) C 1.1394(1) 0.08904(10) 0.46574(10) 0.0167(3) Uani 1.00 1 d
C(3) C 1.18884(13) 0.10330(10) 0.57839(10) 0.0167(3) Uani 1.00 1 d
C(4) C 1.09529(13) 0.14024(10) 0.62649(10) 0.0148(3) Uani 1.00 1 d
C(5) C 0.9286(2) 0.11735(10) 0.31829(10) 0.0189(3) Uani 1.00 1 d
C(6) C 0.8651(1) 0.11733(10) 0.22557(11) 0.0190(3) Uani 1.00 1 d
C(7) C 0.7986(1) 0.11557(10) 0.11244(10) 0.0173(3) Uani 1.00 1 d
C(8) C 0.6581(1) 0.11855(10) 0.07516(11) 0.0200(3) Uani 1.00 1 d
C(9) C 0.5976(2) 0.11556(11) -0.03502(11) 0.0219(4) Uani 1.00 1 d
C(10) C 0.6752(2) 0.10947(11) -0.10816(11) 0.0217(4) Uani 1.00 1 d
C(11) C 0.8141(2) 0.10674(11) -0.07209(11) 0.0228(4) Uani 1.00 1 d
C(12) C 0.8762(1) 0.10965(11) 0.03805(11) 0.0207(4) Uani 1.00 1 d
C(13) C 1.1101(1) 0.15992(10) 0.73735(11) 0.0175(3) Uani 1.00 1 d
C(14) C 1.1299(1) 0.17789(10) 0.83173(11) 0.0177(3) Uani 1.00 1 d
C(15) C 1.16003(13) 0.19880(10) 0.94539(10) 0.0161(3) Uani 1.00 1 d
C(16) C 1.2444(1) 0.13519(10) 1.01945(10) 0.0170(3) Uani 1.00 1 d
C(17) C 1.2750(2) 0.15587(11) 1.12964(11) 0.0212(4) Uani 1.00 1 d
C(18) C 1.2214(2) 0.23996(11) 1.16571(11) 0.0237(4) Uani 1.00 1 d
C(19) C 1.1370(2) 0.30273(11) 1.09262(11) 0.0219(4) Uani 1.00 1 d
C(20) C 1.1057(1) 0.28270(11) 0.98259(11) 0.0189(3) Uani 1.00 1 d
H(1) H 0.6051(1) 0.12279(10) 0.12528(11) 0.0240(10) Uiso 1.00 1 c
H(2) H 0.5026(2) 0.11750(11) -0.06046(11) 0.0250(10) Uiso 1.00 1 c
H(3) H 0.6331(2) 0.10737(11) -0.18361(11) 0.0245(10) Uiso 1.00 1 c
H(4) H 0.8665(2) 0.10278(11) -0.12268(11) 0.0270(10) Uiso 1.00 1 c
H(5) H 0.9713(1) 0.10761(11) 0.06312(11) 0.0236(10) Uiso 1.00 1 c
H(6) H 1.2808(1) 0.07803(10) 0.99427(10) 0.0207(10) Uiso 1.00 1 c
H(7) H 1.3325(2) 0.11294(11) 1.17999(11) 0.0250(10) Uiso 1.00 1 c
H(8) H 1.2423(2) 0.25398(11) 1.24099(11) 0.0286(10) Uiso 1.00 1 c
H(9) H 1.1016(2) 0.36022(11) 1.11800(11) 0.0277(10) Uiso 1.00 1 c
H(10) H 1.0468(1) 0.32524(11) 0.93273(11) 0.0229(10) Uiso 1.00 1 c

loop_
_atom_site_aniso_label
_atom_site_aniso_U_11
_atom_site_aniso_U_22
_atom_site_aniso_U_33
_atom_site_aniso_U_12
_atom_site_aniso_U_13
_atom_site_aniso_U_23
S(1) 0.0153(2) 0.0186(2) 0.0128(2) 0.00117(12) 0.00171(12) -0.00142(12)
O(1) 0.0331(6) 0.0318(6) 0.0162(5) 0.0003(5) 0.0088(4) -0.0062(4)
O(2) 0.0328(7) 0.109(1) 0.0692(10) -0.0366(8) 0.0352(7) -0.0553(10)
O(3) 0.0364(8) 0.0607(10) 0.0827(11) 0.0303(7) -0.0148(8) -0.0319(9)
O(4) 0.0219(6) 0.0651(9) 0.0262(6) 0.0043(6) -0.0067(5) -0.0186(6)
N(1) 0.0240(6) 0.0304(7) 0.0222(6) -0.0054(5) 0.0122(5) -0.0063(5)
N(2) 0.0165(6) 0.0375(8) 0.0220(6) 0.0040(5) 0.0009(5) -0.0059(6)
C(1) 0.0200(7) 0.0155(6) 0.0114(6) -0.0027(5) 0.0044(5) -0.0009(5)
C(2) 0.0188(7) 0.0175(7) 0.0150(6) -0.0032(5) 0.0063(5) -0.0031(5)
C(3) 0.0149(6) 0.0184(7) 0.0154(6) -0.0019(5) 0.0015(5) -0.0012(5)
C(4) 0.0163(6) 0.0154(6) 0.0111(6) -0.0014(5) 0.0008(5) -0.0002(5)
C(5) 0.0231(7) 0.0178(7) 0.0145(7) -0.0028(5) 0.0026(5) -0.0003(5)
C(6) 0.0223(7) 0.0175(7) 0.0163(7) -0.0019(5) 0.0036(5) -0.0001(5)
C(7) 0.0226(7) 0.0144(6) 0.0125(6) -0.0017(5) 0.0004(5) 0.0001(5)
C(8) 0.0206(7) 0.0210(7) 0.0179(7) 0.0022(6) 0.0046(5) -0.0015(5)
C(9) 0.0178(7) 0.0219(7) 0.0219(7) 0.0019(6) -0.0018(5) 0.0014(6)
C(10) 0.0254(8) 0.0237(7) 0.0120(6) -0.0039(6) -0.0019(5) 0.0040(5)
C(11) 0.0242(7) 0.0292(8) 0.0149(7) -0.0070(6) 0.0053(6) 0.0033(6)
C(12) 0.0175(7) 0.0239(7) 0.0184(7) -0.0051(5) 0.0006(5) 0.0023(5)
C(13) 0.0183(6) 0.0176(7) 0.0159(6) -0.0007(5) 0.0032(5) -0.0011(5)
C(14) 0.0172(6) 0.0189(7) 0.0172(7) -0.0017(5) 0.0050(5) -0.0004(5)
C(15) 0.0159(6) 0.0194(7) 0.0139(6) -0.0059(5) 0.0057(5) -0.0033(5)
C(16) 0.0206(7) 0.0163(6) 0.0153(6) -0.0025(5) 0.0071(5) -0.0030(5)
C(17) 0.0256(7) 0.0236(7) 0.0139(6) -0.0032(6) 0.0042(5) 0.0022(5)
C(18) 0.0312(8) 0.0291(8) 0.0120(6) -0.0080(6) 0.0079(6) -0.0056(6)
C(19) 0.0235(7) 0.0235(7) 0.0218(7) -0.0042(6) 0.0115(6) -0.0090(6)
C(20) 0.0163(6) 0.0205(7) 0.0203(7) -0.0012(5) 0.0056(5) -0.0016(5)

loop_
_atom_type_symbol
_atom_type_description
_atom_type_scat_dispersion_real
_atom_type_scat_dispersion_imag
_atom_type_scat_source
C C 0.003 0.002
;
International Tables for Crystallography
(1992, Vol. C, Tables 4.2.6.8 and 6.1.1.4)
;
H H 0.000 0.000
;
International Tables for Crystallography
(1992, Vol. C, Table 6.1.1.4)
;
N N 0.006 0.003
;
International Tables for Crystallography
(1992, Vol. C, Tables 4.2.6.8 and 6.1.1.4)
;
O O 0.011 0.006
;
International Tables for Crystallography
(1992, Vol. C, Tables 4.2.6.8 and 6.1.1.4)
;
S S 0.125 0.123
;
International Tables for Crystallography
(1992, Vol. C, Tables 4.2.6.8 and 6.1.1.4)
;

loop_
_geom_angle_atom_site_label_1
_geom_angle_atom_site_label_2
_geom_angle_atom_site_label_3
_geom_angle
_geom_angle_publ_flag
C(1) S(1) C(4) 92.69(6) yes
C(2) N(1) O(1) 118.5(1) yes
C(2) N(1) O(2) 116.9(1) yes
O(1) N(1) O(2) 124.6(2) yes
C(3) N(2) O(3) 116.9(1) yes
C(3) N(2) O(4) 117.9(1) yes
O(3) N(2) O(4) 125.2(1) yes
C(2) C(1) C(5) 128.4(1) yes
C(2) C(1) S(1) 110.30(9) yes
C(5) C(1) S(1) 121.2(1) yes
C(3) C(2) N(1) 124.4(1) yes
C(3) C(2) C(1) 113.2(1) yes
N(1) C(2) C(1) 122.1(1) yes
C(4) C(3) N(2) 121.5(1) yes
C(4) C(3) C(2) 113.6(1) yes
N(2) C(3) C(2) 124.5(1) yes
C(13) C(4) S(1) 121.6(1) yes
C(13) C(4) C(3) 128.2(1) yes
S(1) C(4) C(3) 110.17(9) yes
C(6) C(5) C(1) 178.0(2) yes
C(7) C(6) C(5) 175.5(2) yes
C(8) C(7) C(12) 119.8(1) yes
C(8) C(7) C(6) 121.4(1) yes
C(12) C(7) C(6) 118.8(1) yes
C(9) C(8) H(1) 120.3(2) no
C(9) C(8) C(7) 119.6(1) yes
H(1) C(8) C(7) 120.1(1) no
C(10) C(9) H(2) 120.0(2) no
C(10) C(9) C(8) 120.2(1) yes
H(2) C(9) C(8) 119.8(2) no
C(11) C(10) H(3) 119.6(2) no
C(11) C(10) C(9) 120.6(1) yes
H(3) C(10) C(9) 119.8(2) no
C(12) C(11) H(4) 120.0(2) no
C(12) C(11) C(10) 119.9(1) yes
H(4) C(11) C(10) 120.1(1) no
H(5) C(12) C(7) 119.9(2) no
H(5) C(12) C(11) 120.2(2) no
C(7) C(12) C(11) 119.9(1) yes
C(14) C(13) C(4) 176.3(2) yes
C(15) C(14) C(13) 177.4(2) yes
C(16) C(15) C(20) 119.9(1) yes
C(16) C(15) C(14) 119.8(1) yes
C(20) C(15) C(14) 120.3(1) yes
C(17) C(16) H(6) 120.2(1) no
C(17) C(16) C(15) 119.9(1) yes
H(6) C(16) C(15) 119.9(1) no
C(18) C(17) H(7) 120.2(2) no
C(18) C(17) C(16) 119.8(1) yes
H(7) C(17) C(16) 120.0(2) no
C(19) C(18) H(8) 119.8(2) no
C(19) C(18) C(17) 120.5(1) yes
H(8) C(18) C(17) 119.7(2) no
C(20) C(19) H(9) 119.9(2) no
C(20) C(19) C(18) 120.2(1) yes
H(9) C(19) C(18) 119.8(2) no
H(10) C(20) C(15) 120.1(2) no
H(10) C(20) C(19) 120.1(2) no
C(15) C(20) C(19) 119.7(1) yes

loop_
_geom_bond_atom_site_label_1
_geom_bond_atom_site_label_2
_geom_bond_distance
_geom_bond_publ_flag
S(1) C(1) 1.729(1) yes
S(1) C(4) 1.729(1) yes
O(1) N(1) 1.215(2) yes
O(2) N(1) 1.216(2) yes
O(3) N(2) 1.211(2) yes
O(4) N(2) 1.215(2) yes
N(1) C(2) 1.452(2) yes
N(2) C(3) 1.451(2) yes
C(1) C(2) 1.373(2) yes
C(1) C(5) 1.412(2) yes
C(2) C(3) 1.411(2) yes
C(3) C(4) 1.370(2) yes
C(4) C(13) 1.413(2) yes
C(5) C(6) 1.196(2) yes
C(6) C(7) 1.431(2) yes
C(7) C(8) 1.404(2) yes
C(7) C(12) 1.401(2) yes
C(8) C(9) 1.385(2) yes
C(8) H(1) 0.950(2) no
C(9) C(10) 1.387(2) yes
C(9) H(2) 0.950(2) no
C(10) C(11) 1.387(2) yes
C(10) H(3) 0.950(2) no
C(11) C(12) 1.388(2) yes
C(11) H(4) 0.950(2) no
C(12) H(5) 0.950(2) no
C(13) C(14) 1.197(2) yes
C(14) C(15) 1.434(2) yes
C(15) C(16) 1.400(2) yes
C(15) C(20) 1.401(2) yes
C(16) C(17) 1.391(2) yes
C(16) H(6) 0.950(2) no
C(17) C(18) 1.393(2) yes
C(17) H(7) 0.950(2) no
C(18) C(19) 1.387(2) yes
C(18) H(8) 0.950(2) no
C(19) C(20) 1.387(2) yes
C(19) H(9) 0.950(2) no
C(20) H(10) 0.950(2) no

loop_
_geom_contact_atom_site_label_1
_geom_contact_atom_site_label_2
_geom_contact_distance
_geom_contact_publ_flag
_geom_contact_site_symmetry_2
S(1) C(2) 2.554(2) yes 55501
S(1) C(3) 2.550(1) yes 55501
S(1) C(5) 2.740(1) yes 55501
S(1) C(13) 2.747(1) yes 55501
S(1) H(1) 3.446(1) no 55504
S(1) H(2) 3.352(2) no 55504
O(1) O(2) 2.152(2) yes 55501
O(1) C(1) 2.862(2) yes 55501
O(1) C(2) 2.295(2) yes 55501
O(1) C(3) 3.549(2) yes 55501
O(1) C(5) 2.903(2) yes 55501
O(1) C(6) 3.394(2) yes 55501
O(1) C(11) 3.535(2) yes 75503
O(1) H(3) 3.361(2) no 75503
O(1) H(4) 2.835(2) no 75503
O(2) O(1) 2.152(2) yes 55501
O(2) O(3) 2.816(2) yes 55501
O(2) N(2) 2.921(2) yes 55501
O(2) C(1) 3.455(2) yes 55501
O(2) C(2) 2.276(2) yes 55501
O(2) C(3) 2.871(2) yes 55501
O(3) O(2) 2.816(2) yes 55501
O(3) O(4) 2.154(2) yes 55501
O(3) N(1) 2.985(2) yes 55501
O(3) C(2) 2.897(2) yes 55501
O(3) C(3) 2.272(2) yes 55501
O(3) C(4) 3.412(2) yes 55501
O(4) O(3) 2.154(2) yes 55501
O(4) C(2) 3.528(2) yes 55501
O(4) C(3) 2.288(2) yes 55501
O(4) C(4) 2.867(2) yes 55501
O(4) C(6) 3.478(2) yes 55504
O(4) C(13) 2.914(2) yes 55501
O(4) C(14) 3.381(2) yes 55501
N(1) O(3) 2.985(2) yes 55501
N(1) N(2) 3.064(2) yes 55501
N(1) C(1) 2.473(2) yes 55501
N(1) C(3) 2.532(2) yes 55501
N(1) C(5) 3.026(2) yes 55501
N(2) O(2) 2.921(2) yes 55501
N(2) N(1) 3.064(2) yes 55501
N(2) C(2) 2.533(2) yes 55501
N(2) C(4) 2.461(2) yes 55501
N(2) C(13) 3.006(2) yes 55501
C(1) O(1) 2.862(2) yes 55501
C(1) O(2) 3.455(2) yes 55501
C(1) N(1) 2.473(2) yes 55501
C(1) C(3) 2.325(2) yes 55501
C(1) C(4) 2.502(2) yes 55501
C(1) C(6) 2.607(2) yes 55501
C(1) H(2) 3.593(2) no 55504
C(2) S(1) 2.554(2) yes 55501
C(2) O(1) 2.295(2) yes 55501
C(2) O(2) 2.276(2) yes 55501
C(2) O(3) 2.897(2) yes 55501
C(2) O(4) 3.528(2) yes 55501
C(2) N(2) 2.533(2) yes 55501
C(2) C(4) 2.328(2) yes 55501
C(2) C(5) 2.508(2) yes 55501
C(3) S(1) 2.550(1) yes 55501
C(3) O(1) 3.549(2) yes 55501
C(3) O(2) 2.871(2) yes 55501
C(3) O(3) 2.272(2) yes 55501
C(3) O(4) 2.288(2) yes 55501
C(3) N(1) 2.532(2) yes 55501
C(3) C(1) 2.325(2) yes 55501
C(3) C(13) 2.504(2) yes 55501
C(3) C(14) 3.600(2) yes 55501
C(4) O(3) 3.412(2) yes 55501
C(4) O(4) 2.867(2) yes 55501
C(4) N(2) 2.461(2) yes 55501
C(4) C(1) 2.502(2) yes 55501
C(4) C(2) 2.328(2) yes 55501
C(4) C(8) 3.413(2) yes 55504
C(4) C(14) 2.608(2) yes 55501
C(4) H(1) 3.196(2) no 55504
C(5) S(1) 2.740(1) yes 55501
C(5) O(1) 2.903(2) yes 55501
C(5) N(1) 3.026(2) yes 55501
C(5) C(2) 2.508(2) yes 55501
C(5) C(7) 2.625(2) yes 55501
C(5) C(8) 3.594(2) yes 55501
C(5) C(12) 3.488(2) yes 55501
C(5) H(1) 3.597(2) no 55501
C(5) H(5) 3.415(2) no 55501
C(6) O(1) 3.394(2) yes 55501
C(6) C(1) 2.607(2) yes 55501
C(6) C(8) 2.472(2) yes 55501
C(6) C(12) 2.438(2) yes 55501
C(6) H(1) 2.657(2) no 55501
C(6) H(5) 2.600(2) no 55501
C(7) C(5) 2.625(2) yes 55501
C(7) C(9) 2.411(2) yes 55501
C(7) C(10) 2.778(2) yes 55501
C(7) C(11) 2.414(2) yes 55501
C(7) H(1) 2.053(2) no 55501
C(7) H(2) 3.270(2) no 55501
C(7) H(4) 3.273(2) no 55501
C(7) H(5) 2.047(2) no 55501
C(8) C(5) 3.594(2) yes 55501
C(8) C(6) 2.472(2) yes 55501
C(8) C(10) 2.404(2) yes 55501
C(8) C(11) 2.790(2) yes 55501
C(8) C(12) 2.427(2) yes 55501
C(8) H(2) 2.032(2) no 55501
C(8) H(2) 3.571(2) no 65503
C(8) H(3) 3.260(2) no 55501
C(8) H(5) 3.284(2) no 55501
C(9) C(7) 2.411(2) yes 55501
C(9) C(11) 2.410(2) yes 55501
C(9) C(12) 2.785(2) yes 55501
C(9) H(1) 2.037(2) no 55501
C(9) H(3) 2.034(2) no 55501
C(9) H(4) 3.266(2) no 55501
C(10) C(7) 2.778(2) yes 55501
C(10) C(8) 2.404(2) yes 55501
C(10) C(12) 2.403(2) yes 55501
C(10) H(1) 3.263(2) no 55501
C(10) H(2) 2.036(2) no 55501
C(10) H(4) 2.037(2) no 55501
C(10) H(5) 3.261(2) no 55501
C(11) O(1) 3.535(2) yes 75503
C(11) C(7) 2.414(2) yes 55501
C(11) C(8) 2.790(2) yes 55501
C(11) C(9) 2.410(2) yes 55501
C(11) H(2) 3.265(2) no 55501
C(11) H(3) 2.032(2) no 55501
C(11) H(5) 2.039(2) no 55501
C(12) C(5) 3.488(2) yes 55501
C(12) C(6) 2.438(2) yes 55501
C(12) C(8) 2.427(2) yes 55501
C(12) C(9) 2.785(2) yes 55501
C(12) C(10) 2.403(2) yes 55501
C(12) H(1) 3.285(2) no 55501
C(12) H(3) 3.258(2) no 55501
C(12) H(4) 2.037(2) no 55501
C(13) S(1) 2.747(1) yes 55501
C(13) O(4) 2.914(2) yes 55501
C(13) N(2) 3.006(2) yes 55501
C(13) C(3) 2.504(2) yes 55501
C(13) C(15) 2.630(2) yes 55501
C(13) C(16) 3.529(2) yes 55501
C(13) C(20) 3.562(2) yes 55501
C(13) H(1) 3.256(2) no 55504
C(13) H(6) 3.478(2) no 55501
C(13) H(10) 3.539(2) no 55501
C(14) O(4) 3.381(2) yes 55501
C(14) C(3) 3.600(2) yes 55501
C(14) C(4) 2.608(2) yes 55501
C(14) C(16) 2.452(2) yes 55501
C(14) C(20) 2.459(2) yes 55501
C(14) H(6) 2.620(2) no 55501
C(14) H(10) 2.635(2) no 55501
C(15) S(1) 3.441(1) yes 55504
C(15) C(13) 2.630(2) yes 55501
C(15) C(17) 2.416(2) yes 55501
C(15) C(18) 2.781(2) yes 55501
C(15) C(19) 2.411(2) yes 55501
C(15) H(6) 2.046(2) no 55501
C(15) H(7) 3.274(2) no 55501
C(15) H(9) 3.270(2) no 55501
C(15) H(10) 2.050(2) no 55501
C(16) S(1) 3.446(1) yes 55504
C(16) C(13) 3.529(2) yes 55501
C(16) C(14) 2.452(2) yes 55501
C(16) C(18) 2.408(2) yes 55501
C(16) C(19) 2.786(2) yes 55501
C(16) C(20) 2.424(2) yes 55501
C(16) H(7) 2.040(2) no 55501
C(16) H(8) 3.264(2) no 55501
C(16) H(10) 3.282(2) no 55501
C(17) S(1) 3.480(2) yes 55504
C(17) C(15) 2.416(2) yes 55501
C(17) C(19) 2.413(2) yes 55501
C(17) C(20) 2.791(2) yes 55501
C(17) H(6) 2.041(2) no 55501
C(17) H(8) 2.038(2) no 55501
C(17) H(9) 3.268(2) no 55501
C(18) S(1) 3.503(2) yes 55504
C(18) C(15) 2.781(2) yes 55501
C(18) C(16) 2.408(2) yes 55501
C(18) C(20) 2.405(2) yes 55501
C(18) H(6) 3.267(2) no 55501
C(18) H(7) 2.043(2) no 55501
C(18) H(9) 2.034(2) no 55501
C(18) H(10) 3.263(2) no 55501
C(19) S(1) 3.510(2) yes 55504
C(19) C(15) 2.411(2) yes 55501
C(19) C(16) 2.786(2) yes 55501
C(19) C(17) 2.413(2) yes 55501
C(19) H(7) 3.269(2) no 55501
C(19) H(8) 2.034(2) no 55501
C(19) H(10) 2.037(2) no 55501
C(20) S(1) 3.481(1) yes 55504
C(20) C(13) 3.562(2) yes 55501
C(20) C(14) 2.459(2) yes 55501
C(20) C(16) 2.424(2) yes 55501
C(20) C(17) 2.791(2) yes 55501
C(20) C(18) 2.405(2) yes 55501
C(20) H(6) 3.281(2) no 55501
C(20) H(8) 3.261(2) no 55501
C(20) H(9) 2.035(2) no 55501
H(1) C(5) 3.597(2) no 55501
H(1) C(6) 2.657(2) no 55501
H(1) C(7) 2.053(2) no 55501
H(1) C(9) 2.037(2) no 55501
H(1) C(10) 3.263(2) no 55501
H(1) C(12) 3.285(2) no 55501
H(2) C(7) 3.270(2) no 55501
H(2) C(8) 2.032(2) no 55501
H(2) C(8) 3.571(2) no 65503
H(2) C(10) 2.036(2) no 55501
H(2) C(11) 3.265(2) no 55501
H(3) O(1) 3.361(2) no 75503
H(3) C(8) 3.260(2) no 55501
H(3) C(9) 2.034(2) no 55501
H(3) C(11) 2.032(2) no 55501
H(3) C(12) 3.258(2) no 55501
H(4) O(1) 2.835(2) no 75503
H(4) C(7) 3.273(2) no 55501
H(4) C(9) 3.266(2) no 55501
H(4) C(10) 2.037(2) no 55501
H(4) C(12) 2.037(2) no 55501
H(5) C(5) 3.415(2) no 55501
H(5) C(6) 2.600(2) no 55501
H(5) C(7) 2.047(2) no 55501
H(5) C(8) 3.284(2) no 55501
H(5) C(10) 3.261(2) no 55501
H(5) C(11) 2.039(2) no 55501
H(6) C(13) 3.478(2) no 55501
H(6) C(14) 2.620(2) no 55501
H(6) C(15) 2.046(2) no 55501
H(6) C(17) 2.041(2) no 55501
H(6) C(18) 3.267(2) no 55501
H(6) C(20) 3.281(2) no 55501
H(7) C(15) 3.274(2) no 55501
H(7) C(16) 2.040(2) no 55501
H(7) C(18) 2.043(2) no 55501
H(7) C(19) 3.269(2) no 55501
H(8) C(16) 3.264(2) no 55501
H(8) C(17) 2.038(2) no 55501
H(8) C(19) 2.034(2) no 55501
H(8) C(20) 3.261(2) no 55501
H(9) C(15) 3.270(2) no 55501
H(9) C(17) 3.268(2) no 55501
H(9) C(18) 2.034(2) no 55501
H(9) C(20) 2.035(2) no 55501
H(10) C(13) 3.539(2) no 55501
H(10) C(14) 2.635(2) no 55501
H(10) C(15) 2.050(2) no 55501
H(10) C(16) 3.282(2) no 55501
H(10) C(18) 3.263(2) no 55501
H(10) C(19) 2.037(2) no 55501

loop_
_geom_torsion_atom_site_label_1
_geom_torsion_atom_site_label_2
_geom_torsion_atom_site_label_3
_geom_torsion_atom_site_label_4
_geom_torsion
_geom_torsion_publ_flag
C(4) S(1) C(1) C(2) 0.5(1) yes
C(4) S(1) C(1) C(5) -176.6(1) yes
C(1) S(1) C(4) C(3) -0.1(1) yes
C(1) S(1) C(4) C(13) -178.3(1) yes
O(1) N(1) C(2) C(1) -38.9(2) yes
O(1) N(1) C(2) C(3) 147.6(1) yes
O(2) N(1) C(2) C(1) 140.6(1) yes
O(2) N(1) C(2) C(3) -32.9(2) yes
O(3) N(2) C(3) C(2) -38.9(2) yes
O(3) N(2) C(3) C(4) 133.6(2) yes
O(4) N(2) C(3) C(2) 142.8(2) yes
O(4) N(2) C(3) C(4) -44.7(2) yes
S(1) C(1) C(2) N(1) -174.9(1) yes
S(1) C(1) C(2) C(3) -0.8(2) yes
C(5) C(1) C(2) N(1) 1.9(2) yes
C(5) C(1) C(2) C(3) 176.1(1) yes
N(1) C(2) C(3) N(2) -12.3(2) yes
N(1) C(2) C(3) C(4) 174.7(1) yes
C(1) C(2) C(3) N(2) 173.7(1) yes
C(1) C(2) C(3) C(4) 0.7(2) yes
N(2) C(3) C(4) S(1) -173.5(1) yes
N(2) C(3) C(4) C(13) 4.6(2) yes
C(2) C(3) C(4) S(1) -0.4(2) yes
C(2) C(3) C(4) C(13) 177.7(1) yes
C(6) C(7) C(8) C(9) -179.3(1) yes
C(6) C(7) C(8) H(1) 0.9(2) no
C(12) C(7) C(8) C(9) 0.0(2) yes
C(12) C(7) C(8) H(1) -179.8(2) no
C(6) C(7) C(12) C(11) 179.3(1) yes
C(6) C(7) C(12) H(5) -0.7(2) no
C(8) C(7) C(12) C(11) -0.0(2) yes
C(8) C(7) C(12) H(5) -179(509) no
C(7) C(8) C(9) C(10) 0.1(2) yes
C(7) C(8) C(9) H(2) 179(509) no
H(1) C(8) C(9) C(10) 179(509) no
H(1) C(8) C(9) H(2) -0.2(3) no
C(8) C(9) C(10) C(11) -0.3(2) yes
C(8) C(9) C(10) H(3) 179(509) no
H(2) C(9) C(10) C(11) 179(359) no
H(2) C(9) C(10) H(3) 0.1(3) no
C(9) C(10) C(11) C(12) 0.3(2) yes
C(9) C(10) C(11) H(4) -179.8(2) no
H(3) C(10) C(11) C(12) -179(359) no
H(3) C(10) C(11) H(4) -0.0(3) no
C(10) C(11) C(12) C(7) -0.1(2) yes
C(10) C(11) C(12) H(5) 179.8(2) no
H(4) C(11) C(12) C(7) 179(509) no
H(4) C(11) C(12) H(5) -0.1(3) no
C(14) C(15) C(16) C(17) 179.3(1) yes
C(14) C(15) C(16) H(6) -0.7(2) no
C(20) C(15) C(16) C(17) -0.5(2) yes
C(20) C(15) C(16) H(6) 179.5(2) no
C(14) C(15) C(20) C(19) -179.2(1) yes
C(14) C(15) C(20) H(10) 1.6(3) no
C(16) C(15) C(20) C(19) 0.6(2) yes
C(16) C(15) C(20) H(10) -178.6(2) no
C(15) C(16) C(17) C(18) -0.1(2) yes
C(15) C(16) C(17) H(7) -179.7(2) no
H(6) C(16) C(17) C(18) 179.9(2) no
H(6) C(16) C(17) H(7) 0.2(3) no
C(16) C(17) C(18) C(19) 0.6(2) yes
C(16) C(17) C(18) H(8) 179(359) no
H(7) C(17) C(18) C(19) -179.8(2) no
H(7) C(17) C(18) H(8) -0.5(3) no
C(17) C(18) C(19) C(20) -0.5(2) yes
C(17) C(18) C(19) H(9) -179.5(2) no
H(8) C(18) C(19) C(20) -179.8(2) no
H(8) C(18) C(19) H(9) 1.2(3) no
C(18) C(19) C(20) C(15) -0.1(2) yes
C(18) C(19) C(20) H(10) 179.1(2) no
H(9) C(19) C(20) C(15) 178.9(2) no
H(9) C(19) C(20) H(10) -2.0(3) no
S(1) C(1) C(7) C(8) -21.1(1) yes
C(2) C(1) C(7) C(8) 162.8(1) yes
S(1) C(4) C(15) C(20) -39.6(1) yes
C(3) C(4) C(15) C(20) 140.5(1) yes
